data_8106975
loop_
_publ_author_name
'Ji, Xiangdong'
'Gao, Wei'
'Mu, Ying'

_publ_section_title
;
 Crystal structure of
 (N,N&#x2032;-bis(2-(((2,6-diisopropylphenyl)imino)methyl)phenyl)benzene-1,2-diamido-\k4
 O,O&#x2032;,O&#x2032;&#x2032;,O&#x2032;&#x2032;&#x2032;)oxidovanadium(IV),
 C44H48N4OV
;
_journal_issue 3
_journal_name_full 'Zeitschrift f\"ur Kristallographie - New Crystal Structures'
_journal_page_first 681
_journal_page_last 684
_journal_paper_doi 10.1515/ncrs-2015-0222
_journal_volume 231
_journal_year 2016
_chemical_formula_sum 'C44 H48 N4 O V'
_chemical_formula_weight 699.80
_space_group_IT_number 2
_space_group_name_Hall '-P 1'
_space_group_name_H-M_alt 'P -1'
_symmetry_cell_setting triclinic
_symmetry_space_group_name_H-M 'P -1'
_atom_sites_solution_hydrogens geom
_atom_sites_solution_primary direct
_atom_sites_solution_secondary difmap
_cell_angle_alpha 91.115(2)
_cell_angle_beta 95.150(2)
_cell_angle_gamma 99.630(2)
_cell_formula_units_Z 2
_cell_length_a 9.0540(10)
_cell_length_b 10.5416(11)
_cell_length_c 20.148(2)
_cell_measurement_reflns_used 2253
_cell_measurement_temperature 185(2)
_cell_measurement_theta_max 25.308
_cell_measurement_theta_min 2.417
_cell_volume 1887.1(3)
_computing_cell_refinement 'Bruker SMART'
_computing_data_collection 'Bruker SMART'
_computing_data_reduction 'Bruker SAINT'
_computing_molecular_graphics 'Bruker SHELXTL'
_computing_publication_material 'Bruker SHELXTL'
_computing_structure_refinement 'Bruker SHELXTL'
_computing_structure_solution 'Bruker SHELXTL'
_diffrn_ambient_temperature 185(2)
_diffrn_measured_fraction_theta_full 0.979
_diffrn_measured_fraction_theta_max 0.979
_diffrn_measurement_device_type 'CCD area detector'
_diffrn_measurement_method 'phi and omega scans'
_diffrn_radiation_monochromator graphite
_diffrn_radiation_source 'fine-focus sealed tube'
_diffrn_radiation_type MoK\a
_diffrn_radiation_wavelength 0.71073
_diffrn_reflns_av_R_equivalents 0.0287
_diffrn_reflns_av_sigmaI/netI 0.0705
_diffrn_reflns_limit_h_max 10
_diffrn_reflns_limit_h_min -9
_diffrn_reflns_limit_k_max 10
_diffrn_reflns_limit_k_min -12
_diffrn_reflns_limit_l_max 23
_diffrn_reflns_limit_l_min -23
_diffrn_reflns_number 9280
_diffrn_reflns_theta_full 25.00
_diffrn_reflns_theta_max 25.00
_diffrn_reflns_theta_min 1.96
_exptl_absorpt_coefficient_mu 0.302
_exptl_absorpt_correction_type none
_exptl_crystal_colour purple
_exptl_crystal_density_diffrn 1.232
_exptl_crystal_density_method 'not measured'
_exptl_crystal_description block
_exptl_crystal_F_000 742
_exptl_crystal_size_max 0.17
_exptl_crystal_size_mid 0.15
_exptl_crystal_size_min 0.12
_refine_diff_density_max 0.665
_refine_diff_density_min -0.351
_refine_diff_density_rms 0.070
_refine_ls_extinction_method none
_refine_ls_goodness_of_fit_ref 1.035
_refine_ls_hydrogen_treatment mixed
_refine_ls_matrix_type full
_refine_ls_number_parameters 459
_refine_ls_number_reflns 6505
_refine_ls_number_restraints 0
_refine_ls_restrained_S_all 1.035
_refine_ls_R_factor_all 0.0827
_refine_ls_R_factor_gt 0.0618
_refine_ls_shift/su_max 0.007
_refine_ls_shift/su_mean 0.001
_refine_ls_structure_factor_coef Fsqd
_refine_ls_weighting_details 'calc w=1/[\s^2^(Fo^2^)+(0.0728P)^2^+1.1734P] where P=(Fo^2^+2Fc^2^)/3'
_refine_ls_weighting_scheme calc
_refine_ls_wR_factor_gt 0.1453
_refine_ls_wR_factor_ref 0.1553
_reflns_number_gt 5049
_reflns_number_total 6505
_reflns_threshold_expression >2sigma(I)
_cod_data_source_file suppl_ncrs-2015-0222_suppl.cif
_cod_data_source_block C44H48N4OV
_cod_original_cell_volume 1887.1(4)
_cod_original_sg_symbol_H-M P-1
_cod_database_code 8106975

loop_
_symmetry_equiv_pos_as_xyz
'x, y, z'
'-x, -y, -z'

loop_
_atom_site_label
_atom_site_type_symbol
_atom_site_fract_x
_atom_site_fract_y
_atom_site_fract_z
_atom_site_U_iso_or_equiv
_atom_site_adp_type
_atom_site_occupancy
_atom_site_symmetry_multiplicity
_atom_site_calc_flag
_atom_site_refinement_flags
_atom_site_disorder_assembly
_atom_site_disorder_group
C42 C 0.2267(5) 1.3026(4) 0.75523(19) 0.0382(9) Uani 1 1 d . . .
H42A H 0.2276 1.2513 0.7953 0.057 Uiso 1 1 calc R . .
H42B H 0.1539 1.3613 0.7578 0.057 Uiso 1 1 calc R . .
H42C H 0.3272 1.3526 0.7522 0.057 Uiso 1 1 calc R . .
V1 V -0.09442(6) 0.80876(5) 0.72933(2) 0.01768(17) Uani 1 1 d . . .
N1 N 0.0539(3) 0.9306(2) 0.67287(12) 0.0195(6) Uani 1 1 d . . .
N3 N -0.1545(3) 0.6229(2) 0.75172(12) 0.0209(6) Uani 1 1 d . . .
O1 O -0.2181(2) 0.8932(2) 0.74278(11) 0.0267(5) Uani 1 1 d . . .
N2 N 0.0141(3) 0.8352(3) 0.83097(12) 0.0197(6) Uani 1 1 d . . .
N4 N -0.1699(3) 0.7281(3) 0.63842(12) 0.0213(6) Uani 1 1 d . . .
C19 C -0.0037(4) 0.9732(3) 0.61759(15) 0.0215(7) Uani 1 1 d . . .
H19 H 0.0575 1.0425 0.5985 0.026 Uiso 1 1 calc R . .
C2 C -0.1773(4) 0.5355(3) 0.69590(16) 0.0225(7) Uani 1 1 d . . .
C3 C -0.1774(4) 0.4043(3) 0.69797(17) 0.0298(8) Uani 1 1 d . . .
H3 H -0.1663 0.3652 0.7398 0.036 Uiso 1 1 calc R . .
C4 C -0.1933(4) 0.3296(4) 0.63987(18) 0.0342(9) Uani 1 1 d . . .
H4 H -0.1954 0.2394 0.6419 0.041 Uiso 1 1 calc R . .
C32 C 0.3668(4) 1.0405(4) 0.90786(17) 0.0347(9) Uani 1 1 d . . .
H32 H 0.4703 1.0363 0.9181 0.042 Uiso 1 1 calc R . .
C12 C -0.1633(4) 0.6538(3) 0.87033(16) 0.0250(8) Uani 1 1 d . . .
C24 C 0.2715(4) 0.9347(3) 0.87506(16) 0.0270(8) Uani 1 1 d . . .
C13 C -0.2233(3) 0.8004(3) 0.58883(15) 0.0212(7) Uani 1 1 d . . .
C20 C -0.0496(4) 0.7662(3) 0.87672(16) 0.0246(8) Uani 1 1 d . . .
H20 H -0.0153 0.7950 0.9213 0.030 Uiso 1 1 calc R . .
C26 C 0.0624(4) 1.0549(3) 0.88043(15) 0.0229(8) Uani 1 1 d . . .
C28 C -0.1040(4) 1.0653(3) 0.87317(16) 0.0261(8) Uani 1 1 d . . .
H28 H -0.1613 0.9817 0.8535 0.031 Uiso 1 1 calc R . .
C25 C 0.1194(4) 0.9460(3) 0.86086(15) 0.0229(8) Uani 1 1 d . . .
C14 C -0.3525(4) 0.7565(3) 0.54394(16) 0.0277(8) Uani 1 1 d . . .
H14 H -0.4056 0.6714 0.5471 0.033 Uiso 1 1 calc R . .
C15 C -0.4019(4) 0.8338(4) 0.49644(16) 0.0303(9) Uani 1 1 d . . .
H15 H -0.4901 0.8020 0.4678 0.036 Uiso 1 1 calc R . .
C40 C 0.4322(4) 1.1398(3) 0.69698(17) 0.0317(9) Uani 1 1 d . . .
H40 H 0.4766 1.2280 0.7025 0.038 Uiso 1 1 calc R . .
C30 C 0.1639(4) 1.1570(3) 0.91201(16) 0.0292(8) Uani 1 1 d . . .
H30 H 0.1286 1.2331 0.9245 0.035 Uiso 1 1 calc R . .
C37 C 0.3064(4) 0.8790(3) 0.68309(15) 0.0227(7) Uani 1 1 d . . .
C41 C 0.2758(4) 1.1060(3) 0.69261(16) 0.0246(8) Uani 1 1 d . . .
C36 C 0.2151(3) 0.9747(3) 0.68557(14) 0.0197(7) Uani 1 1 d . . .
C6 C -0.2022(4) 0.5178(3) 0.57562(16) 0.0308(9) Uani 1 1 d . . .
H6 H -0.2078 0.5564 0.5334 0.037 Uiso 1 1 calc R . .
C17 C -0.2000(4) 1.0040(3) 0.53101(16) 0.0258(8) Uani 1 1 d . . .
H17 H -0.1465 1.0882 0.5257 0.031 Uiso 1 1 calc R . .
C43 C 0.1821(4) 1.2134(3) 0.69373(17) 0.0277(8) Uani 1 1 d . . .
H43 H 0.0744 1.1727 0.6949 0.033 Uiso 1 1 calc R . .
C7 C -0.2159(4) 0.5847(3) 0.80970(15) 0.0223(7) Uani 1 1 d . . .
C44 C 0.1943(4) 1.2928(3) 0.63030(18) 0.0328(9) Uani 1 1 d . . .
H44A H 0.2984 1.3361 0.6288 0.049 Uiso 1 1 calc R . .
H44B H 0.1279 1.3572 0.6310 0.049 Uiso 1 1 calc R . .
H44C H 0.1642 1.2354 0.5908 0.049 Uiso 1 1 calc R . .
C18 C -0.1479(3) 0.9282(3) 0.58220(15) 0.0198(7) Uani 1 1 d . . .
C1 C -0.1900(4) 0.5941(3) 0.63385(16) 0.0237(7) Uani 1 1 d . . .
C34 C 0.1930(4) 0.7098(4) 0.59579(17) 0.0340(9) Uani 1 1 d . . .
H34A H 0.1195 0.7639 0.5805 0.051 Uiso 1 1 calc R . .
H34B H 0.1476 0.6189 0.5886 0.051 Uiso 1 1 calc R . .
H34C H 0.2815 0.7286 0.5706 0.051 Uiso 1 1 calc R . .
C16 C -0.3261(4) 0.9586(4) 0.48886(16) 0.0297(8) Uani 1 1 d . . .
H16 H -0.3612 1.0110 0.4552 0.036 Uiso 1 1 calc R . .
C33 C 0.2407(4) 0.7380(3) 0.67021(16) 0.0260(8) Uani 1 1 d . . .
H33 H 0.1485 0.7188 0.6946 0.031 Uiso 1 1 calc R . .
C31 C 0.3137(4) 1.1502(4) 0.92551(17) 0.0333(9) Uani 1 1 d . . .
H31 H 0.3806 1.2212 0.9470 0.040 Uiso 1 1 calc R . .
C38 C 0.4611(4) 0.9201(4) 0.68698(17) 0.0300(8) Uani 1 1 d . . .
H38 H 0.5256 0.8579 0.6850 0.036 Uiso 1 1 calc R . .
C11 C -0.2249(4) 0.6120(4) 0.92991(17) 0.0340(9) Uani 1 1 d . . .
H11 H -0.1866 0.6572 0.9707 0.041 Uiso 1 1 calc R . .
C39 C 0.5231(4) 1.0487(4) 0.69356(19) 0.0342(9) Uani 1 1 d . . .
H39 H 0.6292 1.0743 0.6957 0.041 Uiso 1 1 calc R . .
C8 C -0.3371(4) 0.4809(4) 0.81197(18) 0.0324(9) Uani 1 1 d . . .
H8 H -0.3786 0.4349 0.7718 0.039 Uiso 1 1 calc R . .
C22 C 0.3310(4) 0.8126(4) 0.86029(17) 0.0326(9) Uani 1 1 d . . .
H22 H 0.2774 0.7736 0.8173 0.039 Uiso 1 1 calc R . .
C35 C 0.3462(4) 0.6455(4) 0.69375(19) 0.0385(9) Uani 1 1 d . . .
H35A H 0.4327 0.6559 0.6672 0.058 Uiso 1 1 calc R . .
H35B H 0.2921 0.5567 0.6883 0.058 Uiso 1 1 calc R . .
H35C H 0.3813 0.6646 0.7409 0.058 Uiso 1 1 calc R . .
C5 C -0.2063(4) 0.3863(4) 0.57885(18) 0.0355(9) Uani 1 1 d . . .
H5 H -0.2180 0.3347 0.5389 0.043 Uiso 1 1 calc R . .
C9 C -0.3959(4) 0.4453(4) 0.87019(19) 0.0409(10) Uani 1 1 d . . .
H9 H -0.4780 0.3760 0.8696 0.049 Uiso 1 1 calc R . .
C10 C -0.3373(5) 0.5090(4) 0.93042(19) 0.0438(11) Uani 1 1 d . . .
H10 H -0.3751 0.4810 0.9711 0.053 Uiso 1 1 calc R . .
C29 C -0.1596(4) 1.0874(4) 0.94097(18) 0.0409(10) Uani 1 1 d . . .
H29A H -0.1436 1.0160 0.9697 0.061 Uiso 1 1 calc R . .
H29B H -0.2672 1.0922 0.9352 0.061 Uiso 1 1 calc R . .
H29C H -0.1038 1.1683 0.9617 0.061 Uiso 1 1 calc R . .
C23 C 0.2993(5) 0.7139(4) 0.9148(2) 0.0504(11) Uani 1 1 d . . .
H23A H 0.3408 0.7534 0.9584 0.076 Uiso 1 1 calc R . .
H23B H 0.3465 0.6390 0.9059 0.076 Uiso 1 1 calc R . .
H23C H 0.1904 0.6864 0.9149 0.076 Uiso 1 1 calc R . .
C21 C 0.5008(4) 0.8342(5) 0.8530(2) 0.0463(11) Uani 1 1 d . . .
H21A H 0.5257 0.9038 0.8222 0.069 Uiso 1 1 calc R . .
H21B H 0.5283 0.7549 0.8354 0.069 Uiso 1 1 calc R . .
H21C H 0.5565 0.8577 0.8966 0.069 Uiso 1 1 calc R . .
C27 C -0.1353(4) 1.1716(4) 0.82580(19) 0.0404(10) Uani 1 1 d . . .
H27A H -0.0840 1.2553 0.8450 0.061 Uiso 1 1 calc R . .
H27B H -0.2439 1.1715 0.8194 0.061 Uiso 1 1 calc R . .
H27C H -0.0980 1.1560 0.7827 0.061 Uiso 1 1 calc R . .

loop_
_atom_site_aniso_label
_atom_site_aniso_U_11
_atom_site_aniso_U_22
_atom_site_aniso_U_33
_atom_site_aniso_U_23
_atom_site_aniso_U_13
_atom_site_aniso_U_12
C42 0.046(2) 0.029(2) 0.037(2) 0.0007(17) 0.0071(18) -0.0025(18)
V1 0.0166(3) 0.0192(3) 0.0159(3) 0.0033(2) -0.0003(2) 0.0000(2)
N1 0.0182(14) 0.0208(15) 0.0185(14) 0.0041(11) 0.0011(11) 0.0005(11)
N3 0.0256(15) 0.0168(15) 0.0189(14) 0.0040(11) -0.0004(11) 0.0001(11)
O1 0.0231(13) 0.0323(14) 0.0247(12) -0.0001(10) -0.0015(10) 0.0071(10)
N2 0.0169(14) 0.0237(15) 0.0179(13) 0.0049(11) -0.0001(10) 0.0020(11)
N4 0.0213(15) 0.0225(16) 0.0178(14) 0.0025(11) -0.0016(11) -0.0018(11)
C19 0.0240(18) 0.0181(18) 0.0217(17) 0.0043(13) 0.0051(13) -0.0001(13)
C2 0.0209(17) 0.0221(19) 0.0229(17) 0.0024(14) 0.0039(13) -0.0024(14)
C3 0.037(2) 0.026(2) 0.0261(18) 0.0055(15) 0.0025(15) 0.0025(16)
C4 0.043(2) 0.0203(19) 0.039(2) 0.0008(16) 0.0084(17) 0.0031(16)
C32 0.0163(18) 0.051(3) 0.032(2) 0.0030(18) -0.0042(15) -0.0048(17)
C12 0.0260(18) 0.027(2) 0.0219(17) 0.0028(14) 0.0036(14) 0.0032(15)
C24 0.0248(19) 0.035(2) 0.0196(17) 0.0074(15) 0.0011(14) 0.0016(15)
C13 0.0215(17) 0.0263(19) 0.0152(15) 0.0036(13) 0.0007(13) 0.0020(14)
C20 0.0255(18) 0.028(2) 0.0195(17) -0.0008(14) -0.0024(14) 0.0046(15)
C26 0.0241(18) 0.0272(19) 0.0148(16) 0.0060(14) -0.0025(13) -0.0013(14)
C28 0.0259(19) 0.027(2) 0.0242(17) -0.0002(14) -0.0033(14) 0.0046(15)
C25 0.0266(18) 0.0263(19) 0.0132(15) 0.0062(13) -0.0013(13) -0.0016(14)
C14 0.0236(18) 0.033(2) 0.0239(18) -0.0007(15) 0.0004(14) -0.0018(15)
C15 0.0209(18) 0.047(2) 0.0211(17) 0.0037(16) -0.0033(14) 0.0038(16)
C40 0.029(2) 0.026(2) 0.036(2) 0.0073(16) -0.0032(15) -0.0069(16)
C30 0.035(2) 0.027(2) 0.0221(17) 0.0011(15) 0.0000(15) -0.0012(16)
C37 0.0250(18) 0.0242(19) 0.0179(16) 0.0071(14) -0.0014(13) 0.0022(14)
C41 0.0227(18) 0.0258(19) 0.0229(17) 0.0053(14) -0.0029(14) -0.0005(14)
C36 0.0196(17) 0.0236(18) 0.0134(15) 0.0049(13) -0.0019(12) -0.0022(13)
C6 0.037(2) 0.033(2) 0.0193(17) 0.0022(15) 0.0004(15) -0.0011(16)
C17 0.0276(19) 0.027(2) 0.0236(18) 0.0050(14) 0.0025(14) 0.0048(15)
C43 0.0294(19) 0.0210(19) 0.0319(19) 0.0032(15) 0.0044(15) 0.0007(15)
C7 0.0252(18) 0.0187(18) 0.0226(17) 0.0075(14) 0.0024(13) 0.0018(14)
C44 0.037(2) 0.024(2) 0.037(2) 0.0053(16) 0.0030(16) 0.0043(16)
C18 0.0193(17) 0.0243(18) 0.0165(15) 0.0054(13) 0.0017(12) 0.0046(13)
C1 0.0184(17) 0.0233(19) 0.0270(18) 0.0023(14) -0.0004(13) -0.0024(14)
C34 0.038(2) 0.032(2) 0.031(2) -0.0048(16) 0.0008(16) 0.0048(17)
C16 0.0272(19) 0.042(2) 0.0220(18) 0.0086(16) -0.0022(14) 0.0134(16)
C33 0.0288(19) 0.0234(19) 0.0257(18) 0.0041(15) 0.0029(14) 0.0032(15)
C31 0.035(2) 0.031(2) 0.0266(19) 0.0011(16) -0.0032(15) -0.0122(17)
C38 0.0233(19) 0.037(2) 0.0314(19) 0.0098(16) 0.0018(15) 0.0096(16)
C11 0.043(2) 0.034(2) 0.0224(18) 0.0057(16) 0.0049(16) -0.0025(17)
C39 0.0177(18) 0.037(2) 0.046(2) 0.0096(18) -0.0033(16) -0.0003(16)
C8 0.031(2) 0.033(2) 0.031(2) -0.0011(16) 0.0033(16) -0.0032(16)
C22 0.0258(19) 0.045(2) 0.0259(19) 0.0003(17) -0.0016(15) 0.0058(17)
C35 0.046(2) 0.028(2) 0.041(2) 0.0031(17) -0.0034(18) 0.0098(18)
C5 0.043(2) 0.032(2) 0.029(2) -0.0061(16) 0.0006(16) -0.0014(17)
C9 0.038(2) 0.038(2) 0.041(2) 0.0063(18) 0.0100(18) -0.0116(18)
C10 0.052(3) 0.046(3) 0.032(2) 0.0124(19) 0.0163(19) -0.006(2)
C29 0.028(2) 0.062(3) 0.031(2) -0.0046(19) 0.0038(16) 0.0054(19)
C23 0.045(3) 0.058(3) 0.054(3) 0.013(2) 0.006(2) 0.023(2)
C21 0.027(2) 0.075(3) 0.038(2) -0.002(2) -0.0007(17) 0.016(2)
C27 0.039(2) 0.043(3) 0.040(2) 0.0092(19) -0.0024(18) 0.0108(19)

loop_
_atom_type_symbol
_atom_type_description
_atom_type_scat_dispersion_real
_atom_type_scat_dispersion_imag
_atom_type_scat_source
C C 0.0033 0.0016 'International Tables Vol C Tables 4.2.6.8 and 6.1.1.4'
H H 0.0000 0.0000 'International Tables Vol C Tables 4.2.6.8 and 6.1.1.4'
N N 0.0061 0.0033 'International Tables Vol C Tables 4.2.6.8 and 6.1.1.4'
O O 0.0106 0.0060 'International Tables Vol C Tables 4.2.6.8 and 6.1.1.4'
V V 0.3005 0.5294 'International Tables Vol C Tables 4.2.6.8 and 6.1.1.4'

loop_
_geom_angle_atom_site_label_1
_geom_angle_atom_site_label_2
_geom_angle_atom_site_label_3
_geom_angle
_geom_angle_site_symmetry_1
_geom_angle_site_symmetry_3
C43 C42 H42A 109.5 . .
C43 C42 H42B 109.5 . .
H42A C42 H42B 109.5 . .
C43 C42 H42C 109.5 . .
H42A C42 H42C 109.5 . .
H42B C42 H42C 109.5 . .
O1 V1 N3 112.85(12) . .
O1 V1 N4 102.25(11) . .
N3 V1 N4 78.85(10) . .
O1 V1 N1 103.14(11) . .
N3 V1 N1 142.00(11) . .
N4 V1 N1 82.09(10) . .
O1 V1 N2 94.09(11) . .
N3 V1 N2 85.75(10) . .
N4 V1 N2 160.88(11) . .
N1 V1 N2 103.96(10) . .
C19 N1 C36 113.0(2) . .
C19 N1 V1 117.3(2) . .
C36 N1 V1 129.68(19) . .
C7 N3 C2 119.2(3) . .
C7 N3 V1 123.4(2) . .
C2 N3 V1 114.31(19) . .
C20 N2 C25 110.9(3) . .
C20 N2 V1 117.5(2) . .
C25 N2 V1 128.43(19) . .
C13 N4 C1 122.8(3) . .
C13 N4 V1 120.5(2) . .
C1 N4 V1 115.7(2) . .
N1 C19 C18 128.0(3) . .
N1 C19 H19 116.0 . .
C18 C19 H19 116.0 . .
C3 C2 C1 119.7(3) . .
C3 C2 N3 125.9(3) . .
C1 C2 N3 114.3(3) . .
C4 C3 C2 120.7(3) . .
C4 C3 H3 119.7 . .
C2 C3 H3 119.7 . .
C5 C4 C3 119.9(3) . .
C5 C4 H4 120.0 . .
C3 C4 H4 120.0 . .
C31 C32 C24 121.6(3) . .
C31 C32 H32 119.2 . .
C24 C32 H32 119.2 . .
C7 C12 C11 119.5(3) . .
C7 C12 C20 124.5(3) . .
C11 C12 C20 116.0(3) . .
C32 C24 C25 116.9(3) . .
C32 C24 C22 120.3(3) . .
C25 C24 C22 122.7(3) . .
N4 C13 C18 118.7(3) . .
N4 C13 C14 124.0(3) . .
C18 C13 C14 117.2(3) . .
N2 C20 C12 130.0(3) . .
N2 C20 H20 115.0 . .
C12 C20 H20 115.0 . .
C30 C26 C25 117.6(3) . .
C30 C26 C28 118.2(3) . .
C25 C26 C28 124.1(3) . .
C26 C28 C29 110.9(3) . .
C26 C28 C27 111.4(3) . .
C29 C28 C27 110.8(3) . .
C26 C28 H28 107.9 . .
C29 C28 H28 107.9 . .
C27 C28 H28 107.9 . .
C26 C25 C24 122.3(3) . .
C26 C25 N2 118.6(3) . .
C24 C25 N2 118.8(3) . .
C15 C14 C13 121.3(3) . .
C15 C14 H14 119.3 . .
C13 C14 H14 119.3 . .
C14 C15 C16 121.6(3) . .
C14 C15 H15 119.2 . .
C16 C15 H15 119.2 . .
C39 C40 C41 121.6(3) . .
C39 C40 H40 119.2 . .
C41 C40 H40 119.2 . .
C31 C30 C26 121.7(4) . .
C31 C30 H30 119.2 . .
C26 C30 H30 119.2 . .
C38 C37 C36 117.2(3) . .
C38 C37 C33 120.4(3) . .
C36 C37 C33 122.1(3) . .
C40 C41 C36 117.3(3) . .
C40 C41 C43 118.4(3) . .
C36 C41 C43 124.3(3) . .
C41 C36 C37 122.2(3) . .
C41 C36 N1 121.4(3) . .
C37 C36 N1 116.1(3) . .
C5 C6 C1 120.5(3) . .
C5 C6 H6 119.8 . .
C1 C6 H6 119.8 . .
C16 C17 C18 121.3(3) . .
C16 C17 H17 119.3 . .
C18 C17 H17 119.3 . .
C42 C43 C41 112.1(3) . .
C42 C43 C44 109.6(3) . .
C41 C43 C44 111.3(3) . .
C42 C43 H43 107.9 . .
C41 C43 H43 107.9 . .
C44 C43 H43 107.9 . .
N3 C7 C12 120.0(3) . .
N3 C7 C8 123.2(3) . .
C12 C7 C8 116.7(3) . .
C43 C44 H44A 109.5 . .
C43 C44 H44B 109.5 . .
H44A C44 H44B 109.5 . .
C43 C44 H44C 109.5 . .
H44A C44 H44C 109.5 . .
H44B C44 H44C 109.5 . .
C17 C18 C13 119.7(3) . .
C17 C18 C19 118.3(3) . .
C13 C18 C19 120.8(3) . .
N4 C1 C6 126.6(3) . .
N4 C1 C2 114.0(3) . .
C6 C1 C2 118.8(3) . .
C33 C34 H34A 109.5 . .
C33 C34 H34B 109.5 . .
H34A C34 H34B 109.5 . .
C33 C34 H34C 109.5 . .
H34A C34 H34C 109.5 . .
H34B C34 H34C 109.5 . .
C17 C16 C15 118.7(3) . .
C17 C16 H16 120.6 . .
C15 C16 H16 120.6 . .
C37 C33 C35 114.4(3) . .
C37 C33 C34 110.6(3) . .
C35 C33 C34 108.3(3) . .
C37 C33 H33 107.8 . .
C35 C33 H33 107.8 . .
C34 C33 H33 107.8 . .
C30 C31 C32 119.9(3) . .
C30 C31 H31 120.0 . .
C32 C31 H31 120.0 . .
C39 C38 C37 121.6(3) . .
C39 C38 H38 119.2 . .
C37 C38 H38 119.2 . .
C10 C11 C12 121.9(3) . .
C10 C11 H11 119.0 . .
C12 C11 H11 119.0 . .
C40 C39 C38 120.1(3) . .
C40 C39 H39 119.9 . .
C38 C39 H39 119.9 . .
C9 C8 C7 122.0(3) . .
C9 C8 H8 119.0 . .
C7 C8 H8 119.0 . .
C24 C22 C21 113.7(3) . .
C24 C22 C23 111.5(3) . .
C21 C22 C23 107.8(3) . .
C24 C22 H22 107.9 . .
C21 C22 H22 107.9 . .
C23 C22 H22 107.9 . .
C33 C35 H35A 109.5 . .
C33 C35 H35B 109.5 . .
H35A C35 H35B 109.5 . .
C33 C35 H35C 109.5 . .
H35A C35 H35C 109.5 . .
H35B C35 H35C 109.5 . .
C4 C5 C6 120.3(3) . .
C4 C5 H5 119.8 . .
C6 C5 H5 119.8 . .
C8 C9 C10 121.0(3) . .
C8 C9 H9 119.5 . .
C10 C9 H9 119.5 . .
C11 C10 C9 118.7(3) . .
C11 C10 H10 120.6 . .
C9 C10 H10 120.6 . .
C28 C29 H29A 109.5 . .
C28 C29 H29B 109.5 . .
H29A C29 H29B 109.5 . .
C28 C29 H29C 109.5 . .
H29A C29 H29C 109.5 . .
H29B C29 H29C 109.5 . .
C22 C23 H23A 109.5 . .
C22 C23 H23B 109.5 . .
H23A C23 H23B 109.5 . .
C22 C23 H23C 109.5 . .
H23A C23 H23C 109.5 . .
H23B C23 H23C 109.5 . .
C22 C21 H21A 109.5 . .
C22 C21 H21B 109.5 . .
H21A C21 H21B 109.5 . .
C22 C21 H21C 109.5 . .
H21A C21 H21C 109.5 . .
H21B C21 H21C 109.5 . .
C28 C27 H27A 109.5 . .
C28 C27 H27B 109.5 . .
H27A C27 H27B 109.5 . .
C28 C27 H27C 109.5 . .
H27A C27 H27C 109.5 . .
H27B C27 H27C 109.5 . .

loop_
_geom_bond_atom_site_label_1
_geom_bond_atom_site_label_2
_geom_bond_distance
_geom_bond_site_symmetry_2
C42 C43 1.523(5) .
C42 H42A 0.9800 .
C42 H42B 0.9800 .
C42 H42C 0.9800 .
V1 O1 1.580(2) .
V1 N3 2.015(3) .
V1 N4 2.016(3) .
V1 N1 2.122(2) .
V1 N2 2.182(3) .
N1 C19 1.307(4) .
N1 C36 1.453(4) .
N3 C7 1.377(4) .
N3 C2 1.418(4) .
N2 C20 1.301(4) .
N2 C25 1.460(4) .
N4 C13 1.371(4) .
N4 C1 1.393(4) .
C19 C18 1.432(4) .
C19 H19 0.9500 .
C2 C3 1.385(5) .
C2 C1 1.409(4) .
C3 C4 1.381(5) .
C3 H3 0.9500 .
C4 C5 1.382(5) .
C4 H4 0.9500 .
C32 C31 1.377(5) .
C32 C24 1.404(5) .
C32 H32 0.9500 .
C12 C7 1.412(4) .
C12 C11 1.416(4) .
C12 C20 1.429(4) .
C24 C25 1.407(5) .
C24 C22 1.510(5) .
C13 C18 1.419(4) .
C13 C14 1.419(4) .
C20 H20 0.9500 .
C26 C30 1.395(5) .
C26 C25 1.398(5) .
C26 C28 1.523(5) .
C28 C29 1.525(5) .
C28 C27 1.531(5) .
C28 H28 1.0000 .
C14 C15 1.362(5) .
C14 H14 0.9500 .
C15 C16 1.397(5) .
C15 H15 0.9500 .
C40 C39 1.370(5) .
C40 C41 1.395(5) .
C40 H40 0.9500 .
C30 C31 1.373(5) .
C30 H30 0.9500 .
C37 C38 1.390(5) .
C37 C36 1.410(5) .
C37 C33 1.514(5) .
C41 C36 1.401(4) .
C41 C43 1.525(5) .
C6 C5 1.383(5) .
C6 C1 1.395(5) .
C6 H6 0.9500 .
C17 C16 1.372(5) .
C17 C18 1.413(4) .
C17 H17 0.9500 .
C43 C44 1.543(5) .
C43 H43 1.0000 .
C7 C8 1.419(5) .
C44 H44A 0.9800 .
C44 H44B 0.9800 .
C44 H44C 0.9800 .
C34 C33 1.532(5) .
C34 H34A 0.9800 .
C34 H34B 0.9800 .
C34 H34C 0.9800 .
C16 H16 0.9500 .
C33 C35 1.528(5) .
C33 H33 1.0000 .
C31 H31 0.9500 .
C38 C39 1.377(5) .
C38 H38 0.9500 .
C11 C10 1.359(5) .
C11 H11 0.9500 .
C39 H39 0.9500 .
C8 C9 1.365(5) .
C8 H8 0.9500 .
C22 C21 1.537(5) .
C22 C23 1.541(5) .
C22 H22 1.0000 .
C35 H35A 0.9800 .
C35 H35B 0.9800 .
C35 H35C 0.9800 .
C5 H5 0.9500 .
C9 C10 1.392(5) .
C9 H9 0.9500 .
C10 H10 0.9500 .
C29 H29A 0.9800 .
C29 H29B 0.9800 .
C29 H29C 0.9800 .
C23 H23A 0.9800 .
C23 H23B 0.9800 .
C23 H23C 0.9800 .
C21 H21A 0.9800 .
C21 H21B 0.9800 .
C21 H21C 0.9800 .
C27 H27A 0.9800 .
C27 H27B 0.9800 .
C27 H27C 0.9800 .
